data_1566686
loop_
_publ_author_name
'Li, Gonglin'
'Zhang, Yan'
'Zeng, Hongkun'
'Feng, Xiaoming'
'Su, Zhishan'
'Lin, Lili'

_publ_section_title
;
 Water Enables Diastereodivergency in Bispidine-Based Chiral
 Amine-Catalyzed Asymmetric Mannich Reaction of Cyclic N-Sulfonyl
 Ketimines with Ketones
;
_journal_name_full 'Chemical Science'
_journal_paper_doi 10.1039/D2SC00446A
_journal_year 2022
_chemical_absolute_configuration ad
_chemical_formula_moiety '8(C20 H27 N O6 S), H2 O'
_chemical_formula_sum 'C160 H218 N8 O49 S8'
_chemical_formula_weight 3293.89
_space_group_crystal_system monoclinic
_space_group_IT_number 4
_space_group_name_Hall 'P 2yb'
_space_group_name_H-M_alt 'P 1 21 1'
_atom_sites_solution_hydrogens mixed
_atom_sites_solution_primary dual
_atom_sites_solution_secondary difmap
_audit_creation_method SHELXL-2018/3
_audit_update_record
;
2021-07-17 deposited with the CCDC.	2022-03-21 downloaded from the CCDC.
;
_cell_angle_alpha 90
_cell_angle_beta 99.780(2)
_cell_angle_gamma 90
_cell_formula_units_Z 1
_cell_length_a 13.5261(7)
_cell_length_b 12.6740(6)
_cell_length_c 25.4683(12)
_cell_measurement_reflns_used 9703
_cell_measurement_temperature 173(2)
_cell_measurement_theta_max 68.43
_cell_measurement_theta_min 3.48
_cell_volume 4302.6(4)
_computing_cell_refinement 'Bruker SAINT'
_computing_data_collection 'Bruker APEX3'
_computing_data_reduction 'Bruker SAINT'
_computing_molecular_graphics 'Bruker SHELXTL'
_computing_publication_material 'Bruker SHELXTL'
_computing_structure_refinement 'SHELXL-2018/3 (Sheldrick, 2018)'
_computing_structure_solution 'SHELXT (Sheldrick 2008)'
_diffrn_ambient_temperature 173(2)
_diffrn_measured_fraction_theta_full 0.981
_diffrn_measured_fraction_theta_max 0.976
_diffrn_measurement_device_type 'Bruker D8 Venture Photon II'
_diffrn_measurement_method '\f and \w scans'
_diffrn_radiation_type CuK\a
_diffrn_radiation_wavelength 1.54178
_diffrn_reflns_av_R_equivalents 0.0358
_diffrn_reflns_av_unetI/netI 0.0401
_diffrn_reflns_Laue_measured_fraction_full 0.981
_diffrn_reflns_Laue_measured_fraction_max 0.976
_diffrn_reflns_limit_h_max 14
_diffrn_reflns_limit_h_min -16
_diffrn_reflns_limit_k_max 15
_diffrn_reflns_limit_k_min -15
_diffrn_reflns_limit_l_max 30
_diffrn_reflns_limit_l_min -30
_diffrn_reflns_number 44560
_diffrn_reflns_point_group_measured_fraction_full 0.975
_diffrn_reflns_point_group_measured_fraction_max 0.969
_diffrn_reflns_theta_full 67.679
_diffrn_reflns_theta_max 68.518
_diffrn_reflns_theta_min 3.315
_exptl_absorpt_coefficient_mu 1.640
_exptl_absorpt_correction_T_max 0.8308
_exptl_absorpt_correction_T_min 0.6234
_exptl_absorpt_correction_type numerical
_exptl_absorpt_process_details 'SADABS (Krause et al., 2015)'
_exptl_crystal_colour colourless
_exptl_crystal_density_diffrn 1.271
_exptl_crystal_description block
_exptl_crystal_F_000 1754
_exptl_crystal_recrystallization_method 'Re-crystallisation from solvent: DCM, PE'
_exptl_crystal_size_max 0.325
_exptl_crystal_size_mid 0.245
_exptl_crystal_size_min 0.198
_refine_diff_density_max 0.176
_refine_diff_density_min -0.313
_refine_diff_density_rms 0.037
_refine_ls_abs_structure_details
; 
 Flack x determined using 6536 quotients [(I+)-(I-)]/[(I+)+(I-)] 
 (Parsons, Flack and Wagner, Acta Cryst. B69 (2013) 249-259). 
;
_refine_ls_abs_structure_Flack 0.013(4)
_refine_ls_extinction_method none
_refine_ls_goodness_of_fit_ref 1.050
_refine_ls_hydrogen_treatment mixed
_refine_ls_matrix_type full
_refine_ls_number_parameters 1060
_refine_ls_number_reflns 15375
_refine_ls_number_restraints 7
_refine_ls_restrained_S_all 1.050
_refine_ls_R_factor_all 0.0324
_refine_ls_R_factor_gt 0.0300
_refine_ls_shift/su_max 0.001
_refine_ls_shift/su_mean 0.000
_refine_ls_structure_factor_coef Fsqd
_refine_ls_weighting_details 'w=1/[\s^2^(Fo^2^)+(0.0301P)^2^+0.4610P] where P=(Fo^2^+2Fc^2^)/3'
_refine_ls_weighting_scheme calc
_refine_ls_wR_factor_gt 0.0692
_refine_ls_wR_factor_ref 0.0710
_reflns_Friedel_coverage 0.893
_reflns_Friedel_fraction_full 0.968
_reflns_Friedel_fraction_max 0.961
_reflns_number_gt 14653
_reflns_number_total 15375
_reflns_threshold_expression 'I > 2\s(I)'
_cod_data_source_file d2sc00446a2.cif
_cod_data_source_block lgl016
_cod_original_sg_symbol_H-M 'P 21'
_cod_database_code 1566686
_shelx_shelxl_version_number 2018/3
_shelx_space_group_comment
; 
The symmetry employed for this shelxl refinement is uniquely defined 
by the following loop, which should always be used as a source of 
symmetry information in preference to the above space-group names. 
They are only intended as comments. 
;
_shelx_estimated_absorpt_t_min 0.618
_shelx_estimated_absorpt_t_max 0.737

loop_
_space_group_symop_operation_xyz
'x, y, z'
'-x, y+1/2, -z'

loop_
_atom_site_label
_atom_site_type_symbol
_atom_site_fract_x
_atom_site_fract_y
_atom_site_fract_z
_atom_site_U_iso_or_equiv
_atom_site_adp_type
_atom_site_occupancy
_atom_site_site_symmetry_order
_atom_site_calc_flag
_atom_site_refinement_flags_posn
_atom_site_refinement_flags_adp
_atom_site_refinement_flags_occupancy
_atom_site_disorder_assembly
_atom_site_disorder_group
S1A S 0.34779(5) 0.60268(6) 0.48972(2) 0.03728(16) Uani 1 1 d . . . . .
O1A O 0.42914(17) 0.5386(3) 0.51598(9) 0.0690(9) Uani 1 1 d . . . . .
O2A O 0.3768(2) 0.6989(2) 0.46662(10) 0.0627(7) Uani 1 1 d . . . . .
O3A O 0.01467(16) 0.66117(16) 0.60321(7) 0.0370(4) Uani 1 1 d . . . . .
O4A O 0.05871(18) 0.37784(16) 0.46836(8) 0.0432(5) Uani 1 1 d . . . . .
O5A O 0.2253(2) 0.34670(15) 0.48155(9) 0.0464(5) Uani 1 1 d . . . . .
O6A O 0.14934(17) 0.41362(16) 0.36313(8) 0.0401(5) Uani 1 1 d . . . . .
N1A N 0.27120(16) 0.53575(19) 0.44557(8) 0.0289(4) Uani 1 1 d D . . . .
H1NA H 0.298(3) 0.481(3) 0.4313(17) 0.068(13) Uiso 1 1 d D . . . .
C1A C 0.0231(3) 0.7131(3) 0.65356(13) 0.0526(9) Uani 1 1 d . . . . .
H1AA H -0.043054 0.716229 0.664366 0.079 Uiso 1 1 calc R U . . .
H1AB H 0.048459 0.784903 0.650566 0.079 Uiso 1 1 calc R U . . .
H1AC H 0.069512 0.673877 0.680293 0.079 Uiso 1 1 calc R U . . .
C2A C 0.0986(2) 0.65198(19) 0.58121(9) 0.0272(5) Uani 1 1 d . . . . .
C3A C 0.1919(2) 0.69150(19) 0.60404(9) 0.0292(5) Uani 1 1 d . . . . .
H3A H 0.200127 0.725549 0.637729 0.035 Uiso 1 1 calc R U . . .
C4A C 0.2724(2) 0.6812(2) 0.57767(10) 0.0306(5) Uani 1 1 d . . . . .
H4A H 0.335957 0.710289 0.592102 0.037 Uiso 1 1 calc R U . . .
C5A C 0.25835(19) 0.62735(19) 0.52964(9) 0.0256(5) Uani 1 1 d . . . . .
C6A C 0.16755(18) 0.58444(18) 0.50772(8) 0.0221(4) Uani 1 1 d . . . . .
C7A C 0.08558(19) 0.59751(19) 0.53284(9) 0.0253(5) Uani 1 1 d . . . . .
H7A H 0.021785 0.570103 0.517577 0.030 Uiso 1 1 calc R U . . .
C11A C 0.16997(19) 0.52149(19) 0.45687(9) 0.0250(5) Uani 1 1 d . . . . .
C12A C 0.1438(2) 0.4061(2) 0.46899(10) 0.0332(6) Uani 1 1 d . . . . .
C13A C 0.2043(4) 0.2373(3) 0.49337(18) 0.0750(14) Uani 1 1 d . . . . .
H13A H 0.267564 0.199035 0.503594 0.112 Uiso 1 1 calc R U . . .
H13B H 0.165080 0.204306 0.461722 0.112 Uiso 1 1 calc R U . . .
H13C H 0.165991 0.234980 0.522756 0.112 Uiso 1 1 calc R U . . .
C21A C 0.09118(19) 0.55949(18) 0.40946(9) 0.0237(5) Uani 1 1 d . . . . .
H21A H 0.023718 0.549515 0.419817 0.028 Uiso 1 1 calc R U . . .
C22A C 0.0944(2) 0.4898(2) 0.36092(9) 0.0293(5) Uani 1 1 d . . . . .
C23A C 0.0256(2) 0.5229(2) 0.31129(10) 0.0355(6) Uani 1 1 d . . . . .
H23A H -0.044832 0.509555 0.315412 0.043 Uiso 1 1 calc R U . . .
H23B H 0.039883 0.480499 0.280805 0.043 Uiso 1 1 calc R U . . .
C24A C 0.0392(2) 0.6401(2) 0.30004(10) 0.0361(6) Uani 1 1 d . . . . .
H24A H 0.107787 0.652125 0.292608 0.043 Uiso 1 1 calc R U . . .
H24B H -0.009055 0.661098 0.268036 0.043 Uiso 1 1 calc R U . . .
C25A C 0.0225(2) 0.7080(2) 0.34723(10) 0.0297(5) Uani 1 1 d . . . . .
H25A H -0.044640 0.688153 0.355605 0.036 Uiso 1 1 calc R U . . .
C26A C 0.1003(2) 0.67704(19) 0.39582(9) 0.0259(5) Uani 1 1 d . . . . .
H26A H 0.090276 0.720554 0.426773 0.031 Uiso 1 1 calc R U . . .
H26B H 0.168518 0.691269 0.388357 0.031 Uiso 1 1 calc R U . . .
C27A C 0.0188(2) 0.8285(2) 0.33536(11) 0.0377(6) Uani 1 1 d . . . . .
C28A C -0.0660(3) 0.8512(3) 0.28882(15) 0.0644(11) Uani 1 1 d . . . . .
H28A H -0.074261 0.927653 0.284228 0.097 Uiso 1 1 calc R U . . .
H28B H -0.128630 0.820360 0.296288 0.097 Uiso 1 1 calc R U . . .
H28C H -0.049563 0.820150 0.256136 0.097 Uiso 1 1 calc R U . . .
C29A C 0.1171(3) 0.8698(3) 0.32212(17) 0.0603(9) Uani 1 1 d . . . . .
H29A H 0.112695 0.946444 0.317144 0.090 Uiso 1 1 calc R U . . .
H29B H 0.130307 0.836456 0.289279 0.090 Uiso 1 1 calc R U . . .
H29C H 0.171858 0.853183 0.351390 0.090 Uiso 1 1 calc R U . . .
C30A C -0.0049(3) 0.8880(3) 0.38417(14) 0.0550(9) Uani 1 1 d . . . . .
H30A H -0.019096 0.962076 0.374812 0.082 Uiso 1 1 calc R U . . .
H30B H 0.052842 0.883757 0.413111 0.082 Uiso 1 1 calc R U . . .
H30C H -0.063568 0.856076 0.395783 0.082 Uiso 1 1 calc R U . . .
S1B S 0.70638(4) 0.45521(5) 0.31530(2) 0.02482(12) Uani 1 1 d . . . . .
O1B O 0.73280(17) 0.35552(16) 0.29502(7) 0.0380(5) Uani 1 1 d . . . . .
O2B O 0.74795(15) 0.54484(17) 0.29210(7) 0.0351(4) Uani 1 1 d . . . . .
O3B O 0.74792(14) 0.46469(18) 0.54717(6) 0.0366(4) Uani 1 1 d . . . . .
O4B O 0.42242(15) 0.41786(15) 0.40693(8) 0.0354(4) Uani 1 1 d . . . . .
O5B O 0.47468(17) 0.31583(16) 0.34577(8) 0.0403(5) Uani 1 1 d . . . . .
O6B O 0.37290(17) 0.52668(18) 0.29861(9) 0.0483(5) Uani 1 1 d . . . . .
N1B N 0.58668(16) 0.4653(2) 0.31263(8) 0.0307(5) Uani 1 1 d D . . . .
H1NB H 0.545(3) 0.476(3) 0.2825(12) 0.058(11) Uiso 1 1 d D . . . .
C1B C 0.6592(2) 0.4736(3) 0.57038(10) 0.0460(8) Uani 1 1 d . . . . .
H1BA H 0.677315 0.472374 0.609303 0.069 Uiso 1 1 calc R U . . .
H1BB H 0.614232 0.414418 0.558595 0.069 Uiso 1 1 calc R U . . .
H1BC H 0.625128 0.540163 0.559160 0.069 Uiso 1 1 calc R U . . .
C2B C 0.73606(19) 0.4638(2) 0.49310(9) 0.0259(5) Uani 1 1 d . . . . .
C3B C 0.82399(18) 0.4479(2) 0.47245(9) 0.0263(5) Uani 1 1 d . . . . .
H3B H 0.885756 0.438425 0.496021 0.032 Uiso 1 1 calc R U . . .
C4B C 0.82222(19) 0.44577(19) 0.41807(9) 0.0256(5) Uani 1 1 d . . . . .
H4B H 0.881887 0.435072 0.403767 0.031 Uiso 1 1 calc R U . . .
C5B C 0.73033(18) 0.45981(19) 0.38498(8) 0.0224(4) Uani 1 1 d . . . . .
C6B C 0.64312(18) 0.47508(18) 0.40509(9) 0.0217(4) Uani 1 1 d . . . . .
C7B C 0.64407(19) 0.47756(18) 0.45977(9) 0.0240(5) Uani 1 1 d . . . . .
H7B H 0.584182 0.488265 0.473871 0.029 Uiso 1 1 calc R U . . .
C11B C 0.55035(18) 0.48649(19) 0.36218(9) 0.0231(5) Uani 1 1 d . . . . .
C12B C 0.47387(19) 0.4040(2) 0.37348(9) 0.0260(5) Uani 1 1 d . . . . .
C13B C 0.4014(4) 0.2386(3) 0.35629(18) 0.0638(11) Uani 1 1 d . . . . .
H13D H 0.400088 0.179541 0.331351 0.096 Uiso 1 1 calc R U . . .
H13E H 0.334915 0.271506 0.351747 0.096 Uiso 1 1 calc R U . . .
H13F H 0.419639 0.212582 0.392892 0.096 Uiso 1 1 calc R U . . .
C21B C 0.50411(18) 0.5980(2) 0.36356(9) 0.0250(5) Uani 1 1 d . . . . .
H21B H 0.489395 0.610364 0.400234 0.030 Uiso 1 1 calc R U . . .
C22B C 0.4057(2) 0.6029(2) 0.32476(11) 0.0320(5) Uani 1 1 d . . . . .
C23B C 0.3558(2) 0.7088(2) 0.32100(14) 0.0424(7) Uani 1 1 d . . . . .
H23C H 0.334614 0.726126 0.355348 0.051 Uiso 1 1 calc R U . . .
H23D H 0.295195 0.707245 0.293049 0.051 Uiso 1 1 calc R U . . .
C24B C 0.4290(2) 0.7939(2) 0.30737(13) 0.0400(6) Uani 1 1 d . . . . .
H24C H 0.445239 0.779685 0.271568 0.048 Uiso 1 1 calc R U . . .
H24D H 0.396305 0.863952 0.306393 0.048 Uiso 1 1 calc R U . . .
C25B C 0.5262(2) 0.7959(2) 0.34832(10) 0.0300(5) Uani 1 1 d . . . . .
H25B H 0.507228 0.810149 0.383920 0.036 Uiso 1 1 calc R U . . .
C26B C 0.5748(2) 0.6859(2) 0.35104(11) 0.0302(5) Uani 1 1 d . . . . .
H26C H 0.635644 0.686281 0.378848 0.036 Uiso 1 1 calc R U . . .
H26D H 0.596060 0.670503 0.316505 0.036 Uiso 1 1 calc R U . . .
C27B C 0.5996(2) 0.8848(2) 0.33763(11) 0.0371(6) Uani 1 1 d . . . . .
C28B C 0.5488(3) 0.9928(3) 0.33989(16) 0.0550(9) Uani 1 1 d . . . . .
H28D H 0.594943 1.048641 0.332903 0.083 Uiso 1 1 calc R U . . .
H28E H 0.531121 1.003106 0.375304 0.083 Uiso 1 1 calc R U . . .
H28F H 0.487822 0.995532 0.312911 0.083 Uiso 1 1 calc R U . . .
C29B C 0.6923(3) 0.8846(3) 0.38171(14) 0.0487(8) Uani 1 1 d . . . . .
H29D H 0.732540 0.947769 0.378435 0.073 Uiso 1 1 calc R U . . .
H29E H 0.732574 0.821500 0.378256 0.073 Uiso 1 1 calc R U . . .
H29F H 0.670905 0.884361 0.416602 0.073 Uiso 1 1 calc R U . . .
C30B C 0.6329(3) 0.8729(3) 0.28367(14) 0.0600(10) Uani 1 1 d . . . . .
H30D H 0.680005 0.929566 0.279053 0.090 Uiso 1 1 calc R U . . .
H30E H 0.574273 0.877035 0.255276 0.090 Uiso 1 1 calc R U . . .
H30F H 0.665973 0.804448 0.281993 0.090 Uiso 1 1 calc R U . . .
S1C S 0.86057(4) 0.53851(5) 0.16225(2) 0.02428(12) Uani 1 1 d . . . . .
O1C O 0.90760(16) 0.63639(16) 0.18096(7) 0.0388(5) Uani 1 1 d . . . . .
O2C O 0.91738(15) 0.44551(17) 0.18004(7) 0.0384(4) Uani 1 1 d . . . . .
O3C O 0.70012(14) 0.53292(17) -0.06534(6) 0.0323(4) Uani 1 1 d . . . . .
O4C O 0.50659(13) 0.58127(14) 0.09078(7) 0.0285(4) Uani 1 1 d . . . . .
O5C O 0.60953(15) 0.68457(14) 0.14648(8) 0.0326(4) Uani 1 1 d . . . . .
O6C O 0.54537(14) 0.47632(14) 0.20077(6) 0.0299(4) Uani 1 1 d . . . . .
N1C N 0.74646(15) 0.53368(18) 0.17332(7) 0.0261(4) Uani 1 1 d D . . . .
H1NC H 0.733(2) 0.543(3) 0.2055(10) 0.031(7) Uiso 1 1 d D . . . .
C1C C 0.5940(2) 0.5271(2) -0.08246(9) 0.0339(6) Uani 1 1 d . . . . .
H1CA H 0.578920 0.529172 -0.121465 0.051 Uiso 1 1 calc R U . . .
H1CB H 0.561764 0.587127 -0.067913 0.051 Uiso 1 1 calc R U . . .
H1CC H 0.568601 0.461158 -0.069731 0.051 Uiso 1 1 calc R U . . .
C2C C 0.73454(18) 0.5334(2) -0.01211(9) 0.0238(4) Uani 1 1 d . . . . .
C3C C 0.83814(19) 0.5501(2) 0.00215(9) 0.0285(5) Uani 1 1 d . . . . .
H3C H 0.877713 0.559736 -0.024928 0.034 Uiso 1 1 calc R U . . .
C4C C 0.88331(19) 0.5525(2) 0.05483(9) 0.0273(5) Uani 1 1 d . . . . .
H4C H 0.953394 0.564209 0.064657 0.033 Uiso 1 1 calc R U . . .
C5C C 0.82263(17) 0.53729(19) 0.09316(8) 0.0216(4) Uani 1 1 d . . . . .
C6C C 0.72086(17) 0.52157(16) 0.07968(8) 0.0185(4) Uani 1 1 d . . . . .
C7C C 0.67416(17) 0.51909(17) 0.02657(8) 0.0205(4) Uani 1 1 d . . . . .
H7C H 0.603928 0.508047 0.017068 0.025 Uiso 1 1 calc R U . . .
C11C C 0.66803(18) 0.51196(17) 0.12806(8) 0.0204(4) Uani 1 1 d . . . . .
C12C C 0.58505(18) 0.59537(19) 0.12063(8) 0.0219(4) Uani 1 1 d . . . . .
C13C C 0.5307(3) 0.7635(2) 0.13798(15) 0.0482(8) Uani 1 1 d . . . . .
H13G H 0.552085 0.825982 0.159590 0.072 Uiso 1 1 calc R U . . .
H13H H 0.469619 0.734526 0.148376 0.072 Uiso 1 1 calc R U . . .
H13I H 0.516989 0.783183 0.100233 0.072 Uiso 1 1 calc R U . . .
C21C C 0.62028(18) 0.40176(18) 0.13095(9) 0.0213(4) Uani 1 1 d . . . . .
H21C H 0.577086 0.386949 0.095808 0.026 Uiso 1 1 calc R U . . .
C22C C 0.55444(18) 0.3996(2) 0.17356(9) 0.0245(5) Uani 1 1 d . . . . .
C23C C 0.5059(2) 0.2950(2) 0.18058(12) 0.0359(6) Uani 1 1 d . . . . .
H23E H 0.456950 0.277968 0.148163 0.043 Uiso 1 1 calc R U . . .
H23F H 0.469238 0.298846 0.211039 0.043 Uiso 1 1 calc R U . . .
C24C C 0.5862(2) 0.2080(2) 0.19073(11) 0.0331(6) Uani 1 1 d . . . . .
H24E H 0.629613 0.220789 0.225535 0.040 Uiso 1 1 calc R U . . .
H24F H 0.552889 0.138896 0.192615 0.040 Uiso 1 1 calc R U . . .
C25C C 0.6514(2) 0.20391(19) 0.14707(9) 0.0265(5) Uani 1 1 d . . . . .
H25C H 0.605907 0.189563 0.112588 0.032 Uiso 1 1 calc R U . . .
C26C C 0.6987(2) 0.31311(19) 0.14245(10) 0.0262(5) Uani 1 1 d . . . . .
H26E H 0.739160 0.311276 0.113493 0.031 Uiso 1 1 calc R U . . .
H26F H 0.744608 0.329101 0.176102 0.031 Uiso 1 1 calc R U . . .
C27C C 0.7315(2) 0.1144(2) 0.15552(11) 0.0334(6) Uani 1 1 d . . . . .
C28C C 0.6787(3) 0.0070(2) 0.15445(13) 0.0445(7) Uani 1 1 d . . . . .
H28G H 0.728968 -0.049398 0.158691 0.067 Uiso 1 1 calc R U . . .
H28H H 0.633466 -0.001574 0.120349 0.067 Uiso 1 1 calc R U . . .
H28I H 0.640026 0.003571 0.183631 0.067 Uiso 1 1 calc R U . . .
C29C C 0.8033(3) 0.1256(3) 0.20857(15) 0.0544(9) Uani 1 1 d . . . . .
H29G H 0.852480 0.068205 0.212229 0.082 Uiso 1 1 calc R U . . .
H29H H 0.765111 0.122370 0.237976 0.082 Uiso 1 1 calc R U . . .
H29I H 0.838164 0.193538 0.209464 0.082 Uiso 1 1 calc R U . . .
C30C C 0.7913(3) 0.1144(3) 0.10980(15) 0.0489(8) Uani 1 1 d . . . . .
H30G H 0.837025 0.053894 0.113520 0.073 Uiso 1 1 calc R U . . .
H30H H 0.830118 0.179878 0.110729 0.073 Uiso 1 1 calc R U . . .
H30I H 0.745096 0.109551 0.075793 0.073 Uiso 1 1 calc R U . . .
S1D S 0.36544(5) 0.37738(5) 0.01662(2) 0.03062(13) Uani 1 1 d . . . . .
O1D O 0.4008(2) 0.27847(19) 0.04048(10) 0.0560(6) Uani 1 1 d . . . . .
O2D O 0.43205(16) 0.4295(2) -0.01316(9) 0.0532(6) Uani 1 1 d . . . . .
O3D O -0.05331(15) 0.37161(17) -0.08496(7) 0.0374(4) Uani 1 1 d . . . . .
O4D O 0.12140(17) 0.63675(15) 0.04274(8) 0.0414(5) Uani 1 1 d . . . . .
O5D O 0.28070(18) 0.64915(15) 0.02819(8) 0.0403(5) Uani 1 1 d . . . . .
O6D O 0.27610(17) 0.59896(16) 0.14486(8) 0.0416(5) Uani 1 1 d . . . . .
N1D N 0.33192(16) 0.45571(18) 0.06184(8) 0.0276(4) Uani 1 1 d D . . . .
H1ND H 0.371(3) 0.512(2) 0.0698(15) 0.049(10) Uiso 1 1 d D . . . .
C1D C -0.0896(3) 0.3158(3) -0.13308(12) 0.0469(8) Uani 1 1 d . . . . .
H1DA H -0.162604 0.323442 -0.141886 0.070 Uiso 1 1 calc R U . . .
H1DB H -0.072355 0.240894 -0.128284 0.070 Uiso 1 1 calc R U . . .
H1DC H -0.058627 0.344709 -0.162085 0.070 Uiso 1 1 calc R U . . .
C2D C 0.04603(19) 0.36572(19) -0.06519(9) 0.0261(5) Uani 1 1 d . . . . .
C3D C 0.1152(2) 0.3117(2) -0.08987(10) 0.0293(5) Uani 1 1 d . . . . .
H3D H 0.093709 0.276064 -0.122620 0.035 Uiso 1 1 calc R U . . .
C4D C 0.2155(2) 0.3101(2) -0.06656(10) 0.0292(5) Uani 1 1 d . . . . .
H4D H 0.263133 0.272229 -0.082636 0.035 Uiso 1 1 calc R U . . .
C5D C 0.24526(19) 0.36480(18) -0.01940(9) 0.0242(5) Uani 1 1 d . . . . .
C6D C 0.17694(19) 0.42040(18) 0.00467(9) 0.0236(5) Uani 1 1 d . . . . .
C7D C 0.0766(2) 0.4200(2) -0.01739(10) 0.0271(5) Uani 1 1 d . . . . .
H7D H 0.029004 0.455967 -0.000431 0.033 Uiso 1 1 calc R U . . .
C11D C 0.22503(19) 0.48127(19) 0.05416(9) 0.0259(5) Uani 1 1 d . . . . .
C12D C 0.2029(2) 0.5989(2) 0.04185(10) 0.0312(6) Uani 1 1 d . . . . .
C13D C 0.2660(4) 0.7612(2) 0.01814(15) 0.0577(10) Uani 1 1 d . . . . .
H13J H 0.325040 0.790488 0.005780 0.086 Uiso 1 1 calc R U . . .
H13K H 0.256449 0.796735 0.051070 0.086 Uiso 1 1 calc R U . . .
H13L H 0.206574 0.771924 -0.009238 0.086 Uiso 1 1 calc R U . . .
C21D C 0.18038(19) 0.4523(2) 0.10419(9) 0.0254(5) Uani 1 1 d . . . . .
H21D H 0.106271 0.463778 0.095292 0.030 Uiso 1 1 calc R U . . .
C22D C 0.2203(2) 0.5259(2) 0.15023(10) 0.0292(5) Uani 1 1 d . . . . .
C23D C 0.1846(2) 0.5011(2) 0.20162(10) 0.0333(6) Uani 1 1 d . . . . .
H23G H 0.112086 0.516816 0.197917 0.040 Uiso 1 1 calc R U . . .
H23H H 0.220715 0.546089 0.230442 0.040 Uiso 1 1 calc R U . . .
C24D C 0.2031(2) 0.3847(2) 0.21625(10) 0.0348(6) Uani 1 1 d . . . . .
H24G H 0.276189 0.370764 0.223194 0.042 Uiso 1 1 calc R U . . .
H24H H 0.176505 0.369068 0.249308 0.042 Uiso 1 1 calc R U . . .
C25D C 0.1527(2) 0.3121(2) 0.17159(10) 0.0295(5) Uani 1 1 d . . . . .
H25D H 0.080079 0.331931 0.163880 0.035 Uiso 1 1 calc R U . . .
C26D C 0.1971(2) 0.3366(2) 0.12095(9) 0.0275(5) Uani 1 1 d . . . . .
H26G H 0.269890 0.321274 0.127749 0.033 Uiso 1 1 calc R U . . .
H26H H 0.165191 0.290344 0.091559 0.033 Uiso 1 1 calc R U . . .
C27D C 0.1577(2) 0.1929(2) 0.18639(11) 0.0378(6) Uani 1 1 d . . . . .
C28D C 0.1109(3) 0.1767(3) 0.23684(14) 0.0556(9) Uani 1 1 d . . . . .
H28J H 0.104155 0.101028 0.243280 0.083 Uiso 1 1 calc R U . . .
H28K H 0.044507 0.209947 0.231902 0.083 Uiso 1 1 calc R U . . .
H28L H 0.154104 0.208845 0.267439 0.083 Uiso 1 1 calc R U . . .
C29D C 0.2649(3) 0.1504(3) 0.19695(16) 0.0568(9) Uani 1 1 d . . . . .
H29J H 0.264005 0.075974 0.207367 0.085 Uiso 1 1 calc R U . . .
H29K H 0.304880 0.190977 0.225734 0.085 Uiso 1 1 calc R U . . .
H29L H 0.294456 0.156808 0.164548 0.085 Uiso 1 1 calc R U . . .
C30D C 0.0958(3) 0.1297(3) 0.14157(14) 0.0583(10) Uani 1 1 d . . . . .
H30J H 0.090548 0.056379 0.153055 0.087 Uiso 1 1 calc R U . . .
H30K H 0.128401 0.131588 0.110047 0.087 Uiso 1 1 calc R U . . .
H30L H 0.028472 0.160359 0.132782 0.087 Uiso 1 1 calc R U . . .
O1S O 0.4221(5) 0.2547(7) 0.5042(4) 0.093(2) Uani 0.5 1 d D . P . .
H1OA H 0.485(4) 0.235(12) 0.515(6) 0.140 Uiso 0.5 1 d D U P . .
H1OB H 0.407(12) 0.299(10) 0.477(4) 0.140 Uiso 0.5 1 d D U P . .

loop_
_atom_site_aniso_label
_atom_site_aniso_U_11
_atom_site_aniso_U_22
_atom_site_aniso_U_33
_atom_site_aniso_U_23
_atom_site_aniso_U_13
_atom_site_aniso_U_12
S1A 0.0218(3) 0.0634(4) 0.0270(3) -0.0044(3) 0.0051(2) 0.0028(3)
O1A 0.0306(12) 0.135(2) 0.0382(11) -0.0170(14) -0.0042(9) 0.0391(15)
O2A 0.0624(17) 0.0814(17) 0.0487(13) -0.0068(12) 0.0222(12) -0.0344(15)
O3A 0.0414(11) 0.0445(10) 0.0299(9) -0.0004(8) 0.0198(8) 0.0079(9)
O4A 0.0503(13) 0.0343(10) 0.0466(11) -0.0019(9) 0.0130(10) -0.0076(10)
O5A 0.0635(15) 0.0279(10) 0.0427(11) -0.0019(8) -0.0057(10) 0.0108(10)
O6A 0.0517(13) 0.0352(10) 0.0333(10) -0.0100(8) 0.0071(9) 0.0081(10)
N1A 0.0257(11) 0.0382(11) 0.0236(9) -0.0039(9) 0.0066(8) 0.0079(10)
C1A 0.071(2) 0.061(2) 0.0342(15) -0.0066(14) 0.0305(16) 0.0085(18)
C2A 0.0373(14) 0.0240(11) 0.0227(11) 0.0039(9) 0.0122(10) 0.0077(10)
C3A 0.0402(15) 0.0256(11) 0.0214(11) -0.0034(9) 0.0041(10) 0.0040(11)
C4A 0.0317(14) 0.0307(12) 0.0277(12) -0.0032(10) 0.0002(10) -0.0004(11)
C5A 0.0244(12) 0.0296(12) 0.0234(11) 0.0015(9) 0.0059(9) 0.0041(10)
C6A 0.0265(12) 0.0215(10) 0.0182(10) 0.0015(8) 0.0035(9) 0.0040(9)
C7A 0.0266(12) 0.0266(11) 0.0237(11) 0.0010(9) 0.0073(9) 0.0001(10)
C11A 0.0281(12) 0.0270(12) 0.0205(10) -0.0021(9) 0.0058(9) 0.0050(10)
C12A 0.0459(17) 0.0302(12) 0.0226(11) -0.0034(9) 0.0030(11) 0.0081(12)
C13A 0.109(4) 0.0252(15) 0.077(3) 0.0031(16) -0.024(3) 0.0081(19)
C21A 0.0227(12) 0.0283(12) 0.0197(10) -0.0037(9) 0.0025(9) 0.0006(9)
C22A 0.0348(14) 0.0305(12) 0.0238(11) -0.0055(9) 0.0085(10) -0.0054(11)
C23A 0.0388(15) 0.0441(15) 0.0218(11) -0.0119(10) 0.0004(10) -0.0046(13)
C24A 0.0423(16) 0.0434(15) 0.0210(11) -0.0034(10) 0.0006(11) 0.0017(13)
C25A 0.0284(14) 0.0360(13) 0.0225(11) -0.0019(10) -0.0018(10) 0.0038(11)
C26A 0.0265(13) 0.0281(12) 0.0213(11) -0.0034(9) -0.0008(9) 0.0007(10)
C27A 0.0422(17) 0.0369(14) 0.0314(13) 0.0028(11) -0.0012(12) 0.0111(12)
C28A 0.075(3) 0.063(2) 0.0466(18) 0.0049(16) -0.0157(18) 0.030(2)
C29A 0.065(2) 0.0434(18) 0.073(2) 0.0171(17) 0.013(2) 0.0007(18)
C30A 0.074(2) 0.0421(17) 0.0455(17) -0.0029(14) 0.0011(17) 0.0221(17)
S1B 0.0252(3) 0.0338(3) 0.0169(2) 0.0002(2) 0.0077(2) 0.0042(2)
O1B 0.0471(12) 0.0421(11) 0.0253(9) -0.0064(7) 0.0076(8) 0.0124(9)
O2B 0.0335(10) 0.0475(11) 0.0260(8) 0.0088(8) 0.0104(7) -0.0010(9)
O3B 0.0296(10) 0.0630(12) 0.0168(7) -0.0008(8) 0.0027(7) 0.0063(9)
O4B 0.0306(10) 0.0402(10) 0.0389(10) -0.0028(8) 0.0160(8) -0.0036(8)
O5B 0.0433(12) 0.0345(10) 0.0461(11) -0.0127(8) 0.0157(10) -0.0067(9)
O6B 0.0393(12) 0.0433(11) 0.0541(12) -0.0010(10) -0.0156(10) -0.0005(10)
N1B 0.0229(11) 0.0538(13) 0.0152(9) -0.0021(9) 0.0026(8) 0.0012(10)
C1B 0.0371(16) 0.083(2) 0.0201(11) 0.0005(13) 0.0100(11) 0.0133(16)
C2B 0.0278(13) 0.0321(12) 0.0182(10) -0.0002(9) 0.0053(9) 0.0013(10)
C3B 0.0183(11) 0.0348(12) 0.0245(11) -0.0003(10) -0.0001(9) -0.0017(10)
C4B 0.0218(12) 0.0299(11) 0.0268(11) -0.0007(9) 0.0085(9) 0.0000(10)
C5B 0.0241(12) 0.0252(10) 0.0192(10) 0.0003(9) 0.0071(9) 0.0007(10)
C6B 0.0210(11) 0.0243(11) 0.0200(10) 0.0006(8) 0.0041(9) 0.0011(9)
C7B 0.0216(12) 0.0312(12) 0.0200(10) -0.0001(9) 0.0061(9) 0.0020(10)
C11B 0.0207(12) 0.0317(12) 0.0173(10) -0.0021(8) 0.0040(9) 0.0023(10)
C12B 0.0242(12) 0.0294(12) 0.0241(11) -0.0021(9) 0.0031(9) 0.0019(10)
C13B 0.074(3) 0.0374(17) 0.085(3) -0.0120(17) 0.030(2) -0.0233(18)
C21B 0.0214(12) 0.0299(12) 0.0230(10) 0.0027(9) 0.0017(9) 0.0017(10)
C22B 0.0208(12) 0.0369(14) 0.0369(13) 0.0057(11) 0.0009(10) 0.0000(11)
C23B 0.0239(14) 0.0410(15) 0.0597(19) 0.0065(13) -0.0004(13) 0.0067(12)
C24B 0.0338(15) 0.0375(14) 0.0454(16) 0.0092(12) -0.0029(13) 0.0040(12)
C25B 0.0291(14) 0.0307(12) 0.0299(12) 0.0038(10) 0.0040(10) 0.0010(11)
C26B 0.0219(13) 0.0311(13) 0.0370(13) 0.0050(10) 0.0036(10) 0.0009(11)
C27B 0.0416(16) 0.0330(13) 0.0362(14) 0.0061(11) 0.0053(12) -0.0053(12)
C28B 0.061(2) 0.0317(14) 0.068(2) 0.0061(14) -0.0035(18) -0.0015(15)
C29B 0.0406(17) 0.0412(16) 0.0598(19) 0.0046(14) -0.0041(15) -0.0084(14)
C30B 0.071(3) 0.065(2) 0.0492(18) 0.0070(16) 0.0257(18) -0.021(2)
S1C 0.0202(3) 0.0335(3) 0.0179(2) 0.0046(2) -0.0002(2) -0.0045(2)
O1C 0.0440(12) 0.0457(11) 0.0237(8) 0.0016(7) -0.0027(8) -0.0225(9)
O2C 0.0287(10) 0.0512(11) 0.0340(9) 0.0143(9) 0.0013(8) 0.0104(9)
O3C 0.0278(9) 0.0549(11) 0.0144(7) 0.0030(7) 0.0047(6) -0.0012(9)
O4C 0.0209(9) 0.0329(9) 0.0305(8) -0.0024(7) 0.0013(7) 0.0001(7)
O5C 0.0320(10) 0.0271(9) 0.0383(10) -0.0103(7) 0.0048(8) -0.0006(8)
O6C 0.0294(9) 0.0398(10) 0.0219(8) 0.0022(7) 0.0087(7) 0.0023(8)
N1C 0.0209(10) 0.0415(11) 0.0156(9) -0.0022(8) 0.0018(7) -0.0038(9)
C1C 0.0294(13) 0.0511(15) 0.0197(11) 0.0035(11) -0.0002(9) -0.0055(13)
C2C 0.0256(12) 0.0290(11) 0.0170(10) 0.0014(9) 0.0045(9) 0.0025(10)
C3C 0.0242(12) 0.0420(14) 0.0215(11) 0.0050(10) 0.0097(9) 0.0018(11)
C4C 0.0192(11) 0.0371(13) 0.0263(11) 0.0016(10) 0.0061(9) -0.0006(10)
C5C 0.0214(11) 0.0260(10) 0.0169(9) 0.0016(9) 0.0024(8) -0.0012(10)
C6C 0.0214(11) 0.0187(10) 0.0157(9) 0.0005(8) 0.0042(8) -0.0001(9)
C7C 0.0185(11) 0.0242(11) 0.0186(10) -0.0001(8) 0.0027(8) -0.0018(9)
C11C 0.0206(11) 0.0265(11) 0.0141(9) 0.0013(8) 0.0027(8) -0.0016(9)
C12C 0.0225(12) 0.0254(11) 0.0196(10) -0.0008(9) 0.0087(9) -0.0006(9)
C13C 0.0458(19) 0.0322(14) 0.066(2) -0.0145(13) 0.0082(16) 0.0091(14)
C21C 0.0215(11) 0.0244(11) 0.0185(10) 0.0016(8) 0.0054(9) -0.0029(9)
C22C 0.0205(12) 0.0334(13) 0.0201(10) 0.0039(9) 0.0043(9) -0.0013(10)
C23C 0.0321(15) 0.0412(15) 0.0377(14) 0.0055(12) 0.0154(12) -0.0082(12)
C24C 0.0370(15) 0.0322(13) 0.0319(13) 0.0052(10) 0.0113(11) -0.0096(11)
C25C 0.0298(13) 0.0275(11) 0.0213(11) 0.0038(9) 0.0020(10) -0.0052(10)
C26C 0.0259(13) 0.0251(12) 0.0288(12) 0.0044(9) 0.0080(10) 0.0009(10)
C27C 0.0400(15) 0.0255(12) 0.0324(12) 0.0021(10) 0.0001(11) -0.0014(11)
C28C 0.062(2) 0.0263(13) 0.0455(16) 0.0035(11) 0.0097(15) -0.0038(13)
C29C 0.054(2) 0.0414(16) 0.058(2) 0.0024(14) -0.0191(17) 0.0105(15)
C30C 0.0525(19) 0.0354(15) 0.063(2) 0.0081(14) 0.0225(16) 0.0093(14)
S1D 0.0221(3) 0.0394(3) 0.0310(3) -0.0064(2) 0.0062(2) 0.0003(3)
O1D 0.0567(15) 0.0466(13) 0.0584(14) -0.0074(10) -0.0082(12) 0.0216(11)
O2D 0.0319(11) 0.0908(18) 0.0414(11) -0.0203(11) 0.0190(9) -0.0249(12)
O3D 0.0273(10) 0.0482(11) 0.0334(9) -0.0033(8) -0.0040(8) -0.0024(9)
O4D 0.0456(13) 0.0335(10) 0.0442(11) -0.0052(8) 0.0049(9) 0.0091(9)
O5D 0.0542(13) 0.0284(9) 0.0386(10) 0.0007(8) 0.0090(9) -0.0089(9)
O6D 0.0492(12) 0.0378(10) 0.0374(10) -0.0097(8) 0.0061(9) -0.0109(10)
N1D 0.0231(10) 0.0329(10) 0.0269(10) -0.0036(9) 0.0044(8) -0.0071(9)
C1D 0.0410(17) 0.0601(19) 0.0343(15) -0.0054(13) -0.0089(13) -0.0118(15)
C2D 0.0260(12) 0.0278(12) 0.0233(11) 0.0024(9) 0.0005(9) -0.0038(10)
C3D 0.0358(14) 0.0263(11) 0.0257(12) -0.0060(9) 0.0051(10) -0.0053(11)
C4D 0.0355(15) 0.0257(11) 0.0283(12) -0.0055(9) 0.0106(11) 0.0004(10)
C5D 0.0249(12) 0.0235(11) 0.0250(11) -0.0004(9) 0.0065(9) -0.0019(10)
C6D 0.0276(13) 0.0223(10) 0.0212(11) -0.0007(8) 0.0052(9) -0.0016(9)
C7D 0.0254(13) 0.0312(12) 0.0253(11) -0.0036(9) 0.0058(10) 0.0000(10)
C11D 0.0254(12) 0.0288(12) 0.0234(11) -0.0038(9) 0.0038(9) -0.0028(10)
C12D 0.0401(16) 0.0282(12) 0.0253(11) -0.0052(10) 0.0053(10) -0.0036(12)
C13D 0.088(3) 0.0259(14) 0.061(2) 0.0032(13) 0.017(2) -0.0098(16)
C21D 0.0230(12) 0.0316(12) 0.0217(10) -0.0054(10) 0.0044(9) -0.0004(10)
C22D 0.0270(12) 0.0323(13) 0.0273(12) -0.0061(10) 0.0013(10) 0.0047(11)
C23D 0.0331(14) 0.0416(14) 0.0249(11) -0.0110(10) 0.0043(10) 0.0041(12)
C24D 0.0364(14) 0.0459(15) 0.0224(11) -0.0061(11) 0.0060(10) 0.0021(13)
C25D 0.0270(13) 0.0398(14) 0.0245(11) -0.0049(10) 0.0125(10) -0.0008(11)
C26D 0.0314(13) 0.0312(12) 0.0222(11) -0.0047(9) 0.0105(10) -0.0011(10)
C27D 0.0439(17) 0.0423(15) 0.0319(13) 0.0002(11) 0.0197(13) -0.0056(13)
C28D 0.072(3) 0.059(2) 0.0437(17) 0.0048(15) 0.0330(17) -0.0131(18)
C29D 0.059(2) 0.0449(17) 0.072(2) 0.0179(16) 0.0283(19) 0.0105(16)
C30D 0.086(3) 0.0446(18) 0.0474(18) -0.0071(14) 0.0202(19) -0.0253(19)
O1S 0.053(4) 0.103(5) 0.122(6) 0.034(5) 0.010(4) 0.023(4)

loop_
_atom_type_symbol
_atom_type_description
_atom_type_scat_dispersion_real
_atom_type_scat_dispersion_imag
_atom_type_scat_source
C C 0.0181 0.0091 'International Tables Vol C Tables 4.2.6.8 and 6.1.1.4'
H H 0.0000 0.0000 'International Tables Vol C Tables 4.2.6.8 and 6.1.1.4'
N N 0.0311 0.0180 'International Tables Vol C Tables 4.2.6.8 and 6.1.1.4'
O O 0.0492 0.0322 'International Tables Vol C Tables 4.2.6.8 and 6.1.1.4'
S S 0.3331 0.5567 'International Tables Vol C Tables 4.2.6.8 and 6.1.1.4'

loop_
_geom_angle_atom_site_label_1
_geom_angle_atom_site_label_2
_geom_angle_atom_site_label_3
_geom_angle
_geom_angle_site_symmetry_1
_geom_angle_site_symmetry_3
_geom_angle_publ_flag
O1A S1A O2A 115.4(2) . . ?
O1A S1A N1A 111.92(16) . . ?
O2A S1A N1A 110.16(14) . . ?
O1A S1A C5A 112.57(13) . . ?
O2A S1A C5A 110.66(15) . . ?
N1A S1A C5A 94.20(11) . . ?
C2A O3A C1A 117.8(3) . . ?
C12A O5A C13A 113.9(3) . . ?
C11A N1A S1A 115.86(15) . . ?
C11A N1A H1NA 117(3) . . ?
S1A N1A H1NA 115(3) . . ?
O3A C1A H1AA 109.5 . . ?
O3A C1A H1AB 109.5 . . ?
H1AA C1A H1AB 109.5 . . ?
O3A C1A H1AC 109.5 . . ?
H1AA C1A H1AC 109.5 . . ?
H1AB C1A H1AC 109.5 . . ?
O3A C2A C3A 124.2(2) . . ?
O3A C2A C7A 114.7(2) . . ?
C3A C2A C7A 121.1(2) . . ?
C4A C3A C2A 119.9(2) . . ?
C4A C3A H3A 120.1 . . ?
C2A C3A H3A 120.1 . . ?
C3A C4A C5A 118.4(3) . . ?
C3A C4A H4A 120.8 . . ?
C5A C4A H4A 120.8 . . ?
C6A C5A C4A 122.2(2) . . ?
C6A C5A S1A 110.80(17) . . ?
C4A C5A S1A 127.0(2) . . ?
C5A C6A C7A 119.8(2) . . ?
C5A C6A C11A 113.9(2) . . ?
C7A C6A C11A 126.2(2) . . ?
C6A C7A C2A 118.5(2) . . ?
C6A C7A H7A 120.8 . . ?
C2A C7A H7A 120.8 . . ?
N1A C11A C6A 105.0(2) . . ?
N1A C11A C21A 110.69(18) . . ?
C6A C11A C21A 112.88(19) . . ?
N1A C11A C12A 114.2(2) . . ?
C6A C11A C12A 106.63(18) . . ?
C21A C11A C12A 107.4(2) . . ?
O4A C12A O5A 126.0(3) . . ?
O4A C12A C11A 121.9(3) . . ?
O5A C12A C11A 112.0(3) . . ?
O5A C13A H13A 109.5 . . ?
O5A C13A H13B 109.5 . . ?
H13A C13A H13B 109.5 . . ?
O5A C13A H13C 109.5 . . ?
H13A C13A H13C 109.5 . . ?
H13B C13A H13C 109.5 . . ?
C22A C21A C26A 111.28(19) . . ?
C22A C21A C11A 110.0(2) . . ?
C26A C21A C11A 114.0(2) . . ?
C22A C21A H21A 107.1 . . ?
C26A C21A H21A 107.1 . . ?
C11A C21A H21A 107.1 . . ?
O6A C22A C23A 123.3(2) . . ?
O6A C22A C21A 121.6(2) . . ?
C23A C22A C21A 115.0(2) . . ?
C22A C23A C24A 110.7(2) . . ?
C22A C23A H23A 109.5 . . ?
C24A C23A H23A 109.5 . . ?
C22A C23A H23B 109.5 . . ?
C24A C23A H23B 109.5 . . ?
H23A C23A H23B 108.1 . . ?
C25A C24A C23A 111.2(2) . . ?
C25A C24A H24A 109.4 . . ?
C23A C24A H24A 109.4 . . ?
C25A C24A H24B 109.4 . . ?
C23A C24A H24B 109.4 . . ?
H24A C24A H24B 108.0 . . ?
C24A C25A C26A 108.6(2) . . ?
C24A C25A C27A 113.9(2) . . ?
C26A C25A C27A 113.8(2) . . ?
C24A C25A H25A 106.7 . . ?
C26A C25A H25A 106.7 . . ?
C27A C25A H25A 106.7 . . ?
C25A C26A C21A 111.1(2) . . ?
C25A C26A H26A 109.4 . . ?
C21A C26A H26A 109.4 . . ?
C25A C26A H26B 109.4 . . ?
C21A C26A H26B 109.4 . . ?
H26A C26A H26B 108.0 . . ?
C29A C27A C28A 109.4(3) . . ?
C29A C27A C30A 108.8(3) . . ?
C28A C27A C30A 107.6(3) . . ?
C29A C27A C25A 112.4(3) . . ?
C28A C27A C25A 109.3(3) . . ?
C30A C27A C25A 109.2(2) . . ?
C27A C28A H28A 109.5 . . ?
C27A C28A H28B 109.5 . . ?
H28A C28A H28B 109.5 . . ?
C27A C28A H28C 109.5 . . ?
H28A C28A H28C 109.5 . . ?
H28B C28A H28C 109.5 . . ?
C27A C29A H29A 109.5 . . ?
C27A C29A H29B 109.5 . . ?
H29A C29A H29B 109.5 . . ?
C27A C29A H29C 109.5 . . ?
H29A C29A H29C 109.5 . . ?
H29B C29A H29C 109.5 . . ?
C27A C30A H30A 109.5 . . ?
C27A C30A H30B 109.5 . . ?
H30A C30A H30B 109.5 . . ?
C27A C30A H30C 109.5 . . ?
H30A C30A H30C 109.5 . . ?
H30B C30A H30C 109.5 . . ?
O1B S1B O2B 114.19(12) . . ?
O1B S1B N1B 111.35(13) . . ?
O2B S1B N1B 112.32(12) . . ?
O1B S1B C5B 112.34(11) . . ?
O2B S1B C5B 111.86(11) . . ?
N1B S1B C5B 92.96(11) . . ?
C2B O3B C1B 117.2(2) . . ?
C12B O5B C13B 113.8(2) . . ?
C11B N1B S1B 117.53(16) . . ?
C11B N1B H1NB 118(3) . . ?
S1B N1B H1NB 123(3) . . ?
O3B C1B H1BA 109.5 . . ?
O3B C1B H1BB 109.5 . . ?
H1BA C1B H1BB 109.5 . . ?
O3B C1B H1BC 109.5 . . ?
H1BA C1B H1BC 109.5 . . ?
H1BB C1B H1BC 109.5 . . ?
O3B C2B C7B 123.8(2) . . ?
O3B C2B C3B 115.0(2) . . ?
C7B C2B C3B 121.3(2) . . ?
C4B C3B C2B 120.7(2) . . ?
C4B C3B H3B 119.7 . . ?
C2B C3B H3B 119.7 . . ?
C3B C4B C5B 117.8(2) . . ?
C3B C4B H4B 121.1 . . ?
C5B C4B H4B 121.1 . . ?
C6B C5B C4B 121.8(2) . . ?
C6B C5B S1B 111.05(17) . . ?
C4B C5B S1B 127.11(18) . . ?
C5B C6B C7B 120.9(2) . . ?
C5B C6B C11B 113.53(19) . . ?
C7B C6B C11B 125.6(2) . . ?
C6B C7B C2B 117.6(2) . . ?
C6B C7B H7B 121.2 . . ?
C2B C7B H7B 121.2 . . ?
N1B C11B C6B 104.25(19) . . ?
N1B C11B C12B 112.0(2) . . ?
C6B C11B C12B 107.48(19) . . ?
N1B C11B C21B 112.7(2) . . ?
C6B C11B C21B 110.90(19) . . ?
C12B C11B C21B 109.29(19) . . ?
O4B C12B O5B 124.1(2) . . ?
O4B C12B C11B 121.6(2) . . ?
O5B C12B C11B 114.1(2) . . ?
O5B C13B H13D 109.5 . . ?
O5B C13B H13E 109.5 . . ?
H13D C13B H13E 109.5 . . ?
O5B C13B H13F 109.5 . . ?
H13D C13B H13F 109.5 . . ?
H13E C13B H13F 109.5 . . ?
C22B C21B C26B 110.1(2) . . ?
C22B C21B C11B 109.6(2) . . ?
C26B C21B C11B 112.90(19) . . ?
C22B C21B H21B 108.0 . . ?
C26B C21B H21B 108.0 . . ?
C11B C21B H21B 108.0 . . ?
O6B C22B C23B 124.0(2) . . ?
O6B C22B C21B 121.5(2) . . ?
C23B C22B C21B 114.5(2) . . ?
C22B C23B C24B 109.9(2) . . ?
C22B C23B H23C 109.7 . . ?
C24B C23B H23C 109.7 . . ?
C22B C23B H23D 109.7 . . ?
C24B C23B H23D 109.7 . . ?
H23C C23B H23D 108.2 . . ?
C25B C24B C23B 111.5(2) . . ?
C25B C24B H24C 109.3 . . ?
C23B C24B H24C 109.3 . . ?
C25B C24B H24D 109.3 . . ?
C23B C24B H24D 109.3 . . ?
H24C C24B H24D 108.0 . . ?
C24B C25B C26B 109.1(2) . . ?
C24B C25B C27B 113.0(2) . . ?
C26B C25B C27B 112.5(2) . . ?
C24B C25B H25B 107.3 . . ?
C26B C25B H25B 107.3 . . ?
C27B C25B H25B 107.3 . . ?
C25B C26B C21B 113.0(2) . . ?
C25B C26B H26C 109.0 . . ?
C21B C26B H26C 109.0 . . ?
C25B C26B H26D 109.0 . . ?
C21B C26B H26D 109.0 . . ?
H26C C26B H26D 107.8 . . ?
C30B C27B C29B 109.2(3) . . ?
C30B C27B C28B 108.9(3) . . ?
C29B C27B C28B 106.8(3) . . ?
C30B C27B C25B 112.4(3) . . ?
C29B C27B C25B 109.7(2) . . ?
C28B C27B C25B 109.6(3) . . ?
C27B C28B H28D 109.5 . . ?
C27B C28B H28E 109.5 . . ?
H28D C28B H28E 109.5 . . ?
C27B C28B H28F 109.5 . . ?
H28D C28B H28F 109.5 . . ?
H28E C28B H28F 109.5 . . ?
C27B C29B H29D 109.5 . . ?
C27B C29B H29E 109.5 . . ?
H29D C29B H29E 109.5 . . ?
C27B C29B H29F 109.5 . . ?
H29D C29B H29F 109.5 . . ?
H29E C29B H29F 109.5 . . ?
C27B C30B H30D 109.5 . . ?
C27B C30B H30E 109.5 . . ?
H30D C30B H30E 109.5 . . ?
C27B C30B H30F 109.5 . . ?
H30D C30B H30F 109.5 . . ?
H30E C30B H30F 109.5 . . ?
O2C S1C O1C 114.84(12) . . ?
O2C S1C N1C 112.90(12) . . ?
O1C S1C N1C 110.89(13) . . ?
O2C S1C C5C 111.10(12) . . ?
O1C S1C C5C 112.27(11) . . ?
N1C S1C C5C 92.84(10) . . ?
C2C O3C C1C 117.48(18) . . ?
C12C O5C C13C 113.5(2) . . ?
C11C N1C S1C 117.29(15) . . ?
C11C N1C H1NC 121(2) . . ?
S1C N1C H1NC 121(2) . . ?
O3C C1C H1CA 109.5 . . ?
O3C C1C H1CB 109.5 . . ?
H1CA C1C H1CB 109.5 . . ?
O3C C1C H1CC 109.5 . . ?
H1CA C1C H1CC 109.5 . . ?
H1CB C1C H1CC 109.5 . . ?
O3C C2C C7C 124.2(2) . . ?
O3C C2C C3C 114.7(2) . . ?
C7C C2C C3C 121.1(2) . . ?
C4C C3C C2C 120.9(2) . . ?
C4C C3C H3C 119.5 . . ?
C2C C3C H3C 119.5 . . ?
C3C C4C C5C 117.6(2) . . ?
C3C C4C H4C 121.2 . . ?
C5C C4C H4C 121.2 . . ?
C6C C5C C4C 122.0(2) . . ?
C6C C5C S1C 111.27(16) . . ?
C4C C5C S1C 126.72(19) . . ?
C5C C6C C7C 121.0(2) . . ?
C5C C6C C11C 113.27(19) . . ?
C7C C6C C11C 125.7(2) . . ?
C6C C7C C2C 117.4(2) . . ?
C6C C7C H7C 121.3 . . ?
C2C C7C H7C 121.3 . . ?
N1C C11C C12C 112.85(19) . . ?
N1C C11C C6C 104.21(18) . . ?
C12C C11C C6C 106.17(17) . . ?
N1C C11C C21C 112.81(18) . . ?
C12C C11C C21C 109.05(19) . . ?
C6C C11C C21C 111.49(18) . . ?
O4C C12C O5C 123.9(2) . . ?
O4C C12C C11C 121.5(2) . . ?
O5C C12C C11C 114.4(2) . . ?
O5C C13C H13G 109.5 . . ?
O5C C13C H13H 109.5 . . ?
H13G C13C H13H 109.5 . . ?
O5C C13C H13I 109.5 . . ?
H13G C13C H13I 109.5 . . ?
H13H C13C H13I 109.5 . . ?
C22C C21C C26C 108.70(18) . . ?
C22C C21C C11C 110.57(19) . . ?
C26C C21C C11C 112.86(19) . . ?
C22C C21C H21C 108.2 . . ?
C26C C21C H21C 108.2 . . ?
C11C C21C H21C 108.2 . . ?
O6C C22C C23C 123.4(2) . . ?
O6C C22C C21C 121.6(2) . . ?
C23C C22C C21C 115.0(2) . . ?
C22C C23C C24C 109.9(2) . . ?
C22C C23C H23E 109.7 . . ?
C24C C23C H23E 109.7 . . ?
C22C C23C H23F 109.7 . . ?
C24C C23C H23F 109.7 . . ?
H23E C23C H23F 108.2 . . ?
C25C C24C C23C 112.3(2) . . ?
C25C C24C H24E 109.1 . . ?
C23C C24C H24E 109.1 . . ?
C25C C24C H24F 109.1 . . ?
C23C C24C H24F 109.1 . . ?
H24E C24C H24F 107.9 . . ?
C24C C25C C26C 108.9(2) . . ?
C24C C25C C27C 113.4(2) . . ?
C26C C25C C27C 112.2(2) . . ?
C24C C25C H25C 107.4 . . ?
C26C C25C H25C 107.4 . . ?
C27C C25C H25C 107.4 . . ?
C25C C26C C21C 112.9(2) . . ?
C25C C26C H26E 109.0 . . ?
C21C C26C H26E 109.0 . . ?
C25C C26C H26F 109.0 . . ?
C21C C26C H26F 109.0 . . ?
H26E C26C H26F 107.8 . . ?
C30C C27C C29C 109.5(3) . . ?
C30C C27C C28C 107.0(2) . . ?
C29C C27C C28C 108.8(2) . . ?
C30C C27C C25C 109.9(2) . . ?
C29C C27C C25C 112.1(2) . . ?
C28C C27C C25C 109.4(2) . . ?
C27C C28C H28G 109.5 . . ?
C27C C28C H28H 109.5 . . ?
H28G C28C H28H 109.5 . . ?
C27C C28C H28I 109.5 . . ?
H28G C28C H28I 109.5 . . ?
H28H C28C H28I 109.5 . . ?
C27C C29C H29G 109.5 . . ?
C27C C29C H29H 109.5 . . ?
H29G C29C H29H 109.5 . . ?
C27C C29C H29I 109.5 . . ?
H29G C29C H29I 109.5 . . ?
H29H C29C H29I 109.5 . . ?
C27C C30C H30G 109.5 . . ?
C27C C30C H30H 109.5 . . ?
H30G C30C H30H 109.5 . . ?
C27C C30C H30I 109.5 . . ?
H30G C30C H30I 109.5 . . ?
H30H C30C H30I 109.5 . . ?
O2D S1D O1D 115.55(17) . . ?
O2D S1D N1D 111.44(13) . . ?
O1D S1D N1D 110.01(13) . . ?
O2D S1D C5D 112.32(13) . . ?
O1D S1D C5D 110.97(14) . . ?
N1D S1D C5D 94.64(11) . . ?
C2D O3D C1D 117.8(2) . . ?
C12D O5D C13D 115.1(3) . . ?
C11D N1D S1D 115.14(16) . . ?
C11D N1D H1ND 113(3) . . ?
S1D N1D H1ND 115(2) . . ?
O3D C1D H1DA 109.5 . . ?
O3D C1D H1DB 109.5 . . ?
H1DA C1D H1DB 109.5 . . ?
O3D C1D H1DC 109.5 . . ?
H1DA C1D H1DC 109.5 . . ?
H1DB C1D H1DC 109.5 . . ?
O3D C2D C3D 124.0(2) . . ?
O3D C2D C7D 115.1(2) . . ?
C3D C2D C7D 120.9(2) . . ?
C4D C3D C2D 119.9(2) . . ?
C4D C3D H3D 120.1 . . ?
C2D C3D H3D 120.1 . . ?
C5D C4D C3D 118.9(2) . . ?
C5D C4D H4D 120.6 . . ?
C3D C4D H4D 120.6 . . ?
C6D C5D C4D 121.4(2) . . ?
C6D C5D S1D 110.82(18) . . ?
C4D C5D S1D 127.8(2) . . ?
C7D C6D C5D 120.2(2) . . ?
C7D C6D C11D 126.2(2) . . ?
C5D C6D C11D 113.6(2) . . ?
C6D C7D C2D 118.8(2) . . ?
C6D C7D H7D 120.6 . . ?
C2D C7D H7D 120.6 . . ?
N1D C11D C6D 105.77(19) . . ?
N1D C11D C12D 113.3(2) . . ?
C6D C11D C12D 106.26(19) . . ?
N1D C11D C21D 110.7(2) . . ?
C6D C11D C21D 112.9(2) . . ?
C12D C11D C21D 107.9(2) . . ?
O4D C12D O5D 125.7(3) . . ?
O4D C12D C11D 121.8(3) . . ?
O5D C12D C11D 112.4(2) . . ?
O5D C13D H13J 109.5 . . ?
O5D C13D H13K 109.5 . . ?
H13J C13D H13K 109.5 . . ?
O5D C13D H13L 109.5 . . ?
H13J C13D H13L 109.5 . . ?
H13K C13D H13L 109.5 . . ?
C22D C21D C26D 110.80(19) . . ?
C22D C21D C11D 110.6(2) . . ?
C26D C21D C11D 113.40(19) . . ?
C22D C21D H21D 107.2 . . ?
C26D C21D H21D 107.2 . . ?
C11D C21D H21D 107.2 . . ?
O6D C22D C23D 123.6(2) . . ?
O6D C22D C21D 121.7(2) . . ?
C23D C22D C21D 114.7(2) . . ?
C22D C23D C24D 110.5(2) . . ?
C22D C23D H23G 109.6 . . ?
C24D C23D H23G 109.6 . . ?
C22D C23D H23H 109.6 . . ?
C24D C23D H23H 109.6 . . ?
H23G C23D H23H 108.1 . . ?
C25D C24D C23D 111.4(2) . . ?
C25D C24D H24G 109.4 . . ?
C23D C24D H24G 109.4 . . ?
C25D C24D H24H 109.4 . . ?
C23D C24D H24H 109.4 . . ?
H24G C24D H24H 108.0 . . ?
C24D C25D C26D 108.2(2) . . ?
C24D C25D C27D 114.1(2) . . ?
C26D C25D C27D 113.0(2) . . ?
C24D C25D H25D 107.1 . . ?
C26D C25D H25D 107.1 . . ?
C27D C25D H25D 107.1 . . ?
C21D C26D C25D 111.4(2) . . ?
C21D C26D H26G 109.3 . . ?
C25D C26D H26G 109.3 . . ?
C21D C26D H26H 109.3 . . ?
C25D C26D H26H 109.3 . . ?
H26G C26D H26H 108.0 . . ?
C30D C27D C29D 109.3(3) . . ?
C30D C27D C28D 107.6(3) . . ?
C29D C27D C28D 108.6(3) . . ?
C30D C27D C25D 109.5(3) . . ?
C29D C27D C25D 112.8(3) . . ?
C28D C27D C25D 108.9(2) . . ?
C27D C28D H28J 109.5 . . ?
C27D C28D H28K 109.5 . . ?
H28J C28D H28K 109.5 . . ?
C27D C28D H28L 109.5 . . ?
H28J C28D H28L 109.5 . . ?
H28K C28D H28L 109.5 . . ?
C27D C29D H29J 109.5 . . ?
C27D C29D H29K 109.5 . . ?
H29J C29D H29K 109.5 . . ?
C27D C29D H29L 109.5 . . ?
H29J C29D H29L 109.5 . . ?
H29K C29D H29L 109.5 . . ?
C27D C30D H30J 109.5 . . ?
C27D C30D H30K 109.5 . . ?
H30J C30D H30K 109.5 . . ?
C27D C30D H30L 109.5 . . ?
H30J C30D H30L 109.5 . . ?
H30K C30D H30L 109.5 . . ?
H1OA O1S H1OB 120(10) . . ?

loop_
_geom_bond_atom_site_label_1
_geom_bond_atom_site_label_2
_geom_bond_distance
_geom_bond_site_symmetry_2
_geom_bond_publ_flag
S1A O1A 1.438(3) . ?
S1A O2A 1.438(3) . ?
S1A N1A 1.631(2) . ?
S1A C5A 1.736(2) . ?
O3A C2A 1.354(3) . ?
O3A C1A 1.429(4) . ?
O4A C12A 1.203(4) . ?
O5A C12A 1.328(4) . ?
O5A C13A 1.457(4) . ?
O6A C22A 1.214(3) . ?
N1A C11A 1.458(3) . ?
N1A H1NA 0.89(3) . ?
C1A H1AA 0.9800 . ?
C1A H1AB 0.9800 . ?
C1A H1AC 0.9800 . ?
C2A C3A 1.389(4) . ?
C2A C7A 1.397(3) . ?
C3A C4A 1.380(4) . ?
C3A H3A 0.9500 . ?
C4A C5A 1.385(4) . ?
C4A H4A 0.9500 . ?
C5A C6A 1.372(4) . ?
C6A C7A 1.381(3) . ?
C6A C11A 1.526(3) . ?
C7A H7A 0.9500 . ?
C11A C21A 1.546(3) . ?
C11A C12A 1.548(4) . ?
C13A H13A 0.9800 . ?
C13A H13B 0.9800 . ?
C13A H13C 0.9800 . ?
C21A C22A 1.525(3) . ?
C21A C26A 1.539(3) . ?
C21A H21A 1.0000 . ?
C22A C23A 1.497(4) . ?
C23A C24A 1.530(4) . ?
C23A H23A 0.9900 . ?
C23A H23B 0.9900 . ?
C24A C25A 1.526(4) . ?
C24A H24A 0.9900 . ?
C24A H24B 0.9900 . ?
C25A C26A 1.533(3) . ?
C25A C27A 1.556(4) . ?
C25A H25A 1.0000 . ?
C26A H26A 0.9900 . ?
C26A H26B 0.9900 . ?
C27A C29A 1.520(5) . ?
C27A C28A 1.531(4) . ?
C27A C30A 1.534(4) . ?
C28A H28A 0.9800 . ?
C28A H28B 0.9800 . ?
C28A H28C 0.9800 . ?
C29A H29A 0.9800 . ?
C29A H29B 0.9800 . ?
C29A H29C 0.9800 . ?
C30A H30A 0.9800 . ?
C30A H30B 0.9800 . ?
C30A H30C 0.9800 . ?
S1B O1B 1.4330(19) . ?
S1B O2B 1.438(2) . ?
S1B N1B 1.614(2) . ?
S1B C5B 1.750(2) . ?
O3B C2B 1.359(3) . ?
O3B C1B 1.430(3) . ?
O4B C12B 1.201(3) . ?
O5B C12B 1.323(3) . ?
O5B C13B 1.450(4) . ?
O6B C22B 1.214(4) . ?
N1B C11B 1.455(3) . ?
N1B H1NB 0.88(2) . ?
C1B H1BA 0.9800 . ?
C1B H1BB 0.9800 . ?
C1B H1BC 0.9800 . ?
C2B C7B 1.393(3) . ?
C2B C3B 1.394(3) . ?
C3B C4B 1.381(3) . ?
C3B H3B 0.9500 . ?
C4B C5B 1.390(3) . ?
C4B H4B 0.9500 . ?
C5B C6B 1.377(3) . ?
C6B C7B 1.391(3) . ?
C6B C11B 1.525(3) . ?
C7B H7B 0.9500 . ?
C11B C12B 1.532(3) . ?
C11B C21B 1.548(3) . ?
C13B H13D 0.9800 . ?
C13B H13E 0.9800 . ?
C13B H13F 0.9800 . ?
C21B C22B 1.519(3) . ?
C21B C26B 1.537(3) . ?
C21B H21B 1.0000 . ?
C22B C23B 1.498(4) . ?
C23B C24B 1.544(4) . ?
C23B H23C 0.9900 . ?
C23B H23D 0.9900 . ?
C24B C25B 1.533(4) . ?
C24B H24C 0.9900 . ?
C24B H24D 0.9900 . ?
C25B C26B 1.537(4) . ?
C25B C27B 1.556(4) . ?
C25B H25B 1.0000 . ?
C26B H26C 0.9900 . ?
C26B H26D 0.9900 . ?
C27B C30B 1.525(4) . ?
C27B C29B 1.534(4) . ?
C27B C28B 1.538(4) . ?
C28B H28D 0.9800 . ?
C28B H28E 0.9800 . ?
C28B H28F 0.9800 . ?
C29B H29D 0.9800 . ?
C29B H29E 0.9800 . ?
C29B H29F 0.9800 . ?
C30B H30D 0.9800 . ?
C30B H30E 0.9800 . ?
C30B H30F 0.9800 . ?
S1C O2C 1.438(2) . ?
S1C O1C 1.438(2) . ?
S1C N1C 1.617(2) . ?
S1C C5C 1.747(2) . ?
O3C C2C 1.357(3) . ?
O3C C1C 1.429(3) . ?
O4C C12C 1.209(3) . ?
O5C C12C 1.322(3) . ?
O5C C13C 1.452(4) . ?
O6C C22C 1.212(3) . ?
N1C C11C 1.454(3) . ?
N1C H1NC 0.88(2) . ?
C1C H1CA 0.9800 . ?
C1C H1CB 0.9800 . ?
C1C H1CC 0.9800 . ?
C2C C7C 1.394(3) . ?
C2C C3C 1.402(4) . ?
C3C C4C 1.377(3) . ?
C3C H3C 0.9500 . ?
C4C C5C 1.391(3) . ?
C4C H4C 0.9500 . ?
C5C C6C 1.375(3) . ?
C6C C7C 1.393(3) . ?
C6C C11C 1.530(3) . ?
C7C H7C 0.9500 . ?
C11C C12C 1.530(3) . ?
C11C C21C 1.546(3) . ?
C13C H13G 0.9800 . ?
C13C H13H 0.9800 . ?
C13C H13I 0.9800 . ?
C21C C22C 1.516(3) . ?
C21C C26C 1.539(3) . ?
C21C H21C 1.0000 . ?
C22C C23C 1.504(4) . ?
C23C C24C 1.539(4) . ?
C23C H23E 0.9900 . ?
C23C H23F 0.9900 . ?
C24C C25C 1.533(4) . ?
C24C H24E 0.9900 . ?
C24C H24F 0.9900 . ?
C25C C26C 1.538(3) . ?
C25C C27C 1.558(4) . ?
C25C H25C 1.0000 . ?
C26C H26E 0.9900 . ?
C26C H26F 0.9900 . ?
C27C C30C 1.526(4) . ?
C27C C29C 1.531(4) . ?
C27C C28C 1.534(4) . ?
C28C H28G 0.9800 . ?
C28C H28H 0.9800 . ?
C28C H28I 0.9800 . ?
C29C H29G 0.9800 . ?
C29C H29H 0.9800 . ?
C29C H29I 0.9800 . ?
C30C H30G 0.9800 . ?
C30C H30H 0.9800 . ?
C30C H30I 0.9800 . ?
S1D O2D 1.434(2) . ?
S1D O1D 1.439(2) . ?
S1D N1D 1.642(2) . ?
S1D C5D 1.733(3) . ?
O3D C2D 1.355(3) . ?
O3D C1D 1.428(4) . ?
O4D C12D 1.205(4) . ?
O5D C12D 1.326(4) . ?
O5D C13D 1.450(4) . ?
O6D C22D 1.217(3) . ?
N1D C11D 1.462(3) . ?
N1D H1ND 0.89(2) . ?
C1D H1DA 0.9800 . ?
C1D H1DB 0.9800 . ?
C1D H1DC 0.9800 . ?
C2D C3D 1.393(4) . ?
C2D C7D 1.398(3) . ?
C3D C4D 1.386(4) . ?
C3D H3D 0.9500 . ?
C4D C5D 1.386(4) . ?
C4D H4D 0.9500 . ?
C5D C6D 1.385(3) . ?
C6D C7D 1.378(4) . ?
C6D C11D 1.526(3) . ?
C7D H7D 0.9500 . ?
C11D C12D 1.543(3) . ?
C11D C21D 1.544(3) . ?
C13D H13J 0.9800 . ?
C13D H13K 0.9800 . ?
C13D H13L 0.9800 . ?
C21D C22D 1.524(3) . ?
C21D C26D 1.534(4) . ?
C21D H21D 1.0000 . ?
C22D C23D 1.503(4) . ?
C23D C24D 1.532(4) . ?
C23D H23G 0.9900 . ?
C23D H23H 0.9900 . ?
C24D C25D 1.531(4) . ?
C24D H24G 0.9900 . ?
C24D H24H 0.9900 . ?
C25D C26D 1.544(3) . ?
C25D C27D 1.555(4) . ?
C25D H25D 1.0000 . ?
C26D H26G 0.9900 . ?
C26D H26H 0.9900 . ?
C27D C30D 1.524(5) . ?
C27D C29D 1.527(5) . ?
C27D C28D 1.540(4) . ?
C28D H28J 0.9800 . ?
C28D H28K 0.9800 . ?
C28D H28L 0.9800 . ?
C29D H29J 0.9800 . ?
C29D H29K 0.9800 . ?
C29D H29L 0.9800 . ?
C30D H30J 0.9800 . ?
C30D H30K 0.9800 . ?
C30D H30L 0.9800 . ?
O1S H1OA 0.89(3) . ?
O1S H1OB 0.89(3) . ?

loop_
_geom_torsion_atom_site_label_1
_geom_torsion_atom_site_label_2
_geom_torsion_atom_site_label_3
_geom_torsion_atom_site_label_4
_geom_torsion
_geom_torsion_site_symmetry_1
_geom_torsion_site_symmetry_2
_geom_torsion_site_symmetry_3
_geom_torsion_site_symmetry_4
_geom_torsion_publ_flag
O1A S1A N1A C11A 114.5(2) . . . . ?
O2A S1A N1A C11A -115.7(2) . . . . ?
C5A S1A N1A C11A -1.9(2) . . . . ?
C1A O3A C2A C3A -1.2(4) . . . . ?
C1A O3A C2A C7A 178.1(2) . . . . ?
O3A C2A C3A C4A -177.9(2) . . . . ?
C7A C2A C3A C4A 2.9(4) . . . . ?
C2A C3A C4A C5A -2.5(4) . . . . ?
C3A C4A C5A C6A 0.0(4) . . . . ?
C3A C4A C5A S1A -179.12(19) . . . . ?
O1A S1A C5A C6A -116.9(2) . . . . ?
O2A S1A C5A C6A 112.3(2) . . . . ?
N1A S1A C5A C6A -1.06(19) . . . . ?
O1A S1A C5A C4A 62.3(3) . . . . ?
O2A S1A C5A C4A -68.4(3) . . . . ?
N1A S1A C5A C4A 178.2(2) . . . . ?
C4A C5A C6A C7A 2.3(4) . . . . ?
S1A C5A C6A C7A -178.48(18) . . . . ?
C4A C5A C6A C11A -175.7(2) . . . . ?
S1A C5A C6A C11A 3.6(3) . . . . ?
C5A C6A C7A C2A -1.9(3) . . . . ?
C11A C6A C7A C2A 175.7(2) . . . . ?
O3A C2A C7A C6A -179.9(2) . . . . ?
C3A C2A C7A C6A -0.6(4) . . . . ?
S1A N1A C11A C6A 3.9(2) . . . . ?
S1A N1A C11A C21A 126.04(18) . . . . ?
S1A N1A C11A C12A -112.5(2) . . . . ?
C5A C6A C11A N1A -4.7(3) . . . . ?
C7A C6A C11A N1A 177.5(2) . . . . ?
C5A C6A C11A C21A -125.4(2) . . . . ?
C7A C6A C11A C21A 56.9(3) . . . . ?
C5A C6A C11A C12A 116.9(2) . . . . ?
C7A C6A C11A C12A -60.9(3) . . . . ?
C13A O5A C12A O4A 2.3(4) . . . . ?
C13A O5A C12A C11A 179.9(3) . . . . ?
N1A C11A C12A O4A -164.6(2) . . . . ?
C6A C11A C12A O4A 79.9(3) . . . . ?
C21A C11A C12A O4A -41.4(3) . . . . ?
N1A C11A C12A O5A 17.7(3) . . . . ?
C6A C11A C12A O5A -97.8(2) . . . . ?
C21A C11A C12A O5A 140.9(2) . . . . ?
N1A C11A C21A C22A 65.4(3) . . . . ?
C6A C11A C21A C22A -177.2(2) . . . . ?
C12A C11A C21A C22A -60.0(2) . . . . ?
N1A C11A C21A C26A -60.4(3) . . . . ?
C6A C11A C21A C26A 57.0(3) . . . . ?
C12A C11A C21A C26A 174.2(2) . . . . ?
C26A C21A C22A O6A 130.8(3) . . . . ?
C11A C21A C22A O6A 3.4(3) . . . . ?
C26A C21A C22A C23A -49.1(3) . . . . ?
C11A C21A C22A C23A -176.4(2) . . . . ?
O6A C22A C23A C24A -129.3(3) . . . . ?
C21A C22A C23A C24A 50.6(3) . . . . ?
C22A C23A C24A C25A -56.5(3) . . . . ?
C23A C24A C25A C26A 61.1(3) . . . . ?
C23A C24A C25A C27A -171.0(2) . . . . ?
C24A C25A C26A C21A -59.1(3) . . . . ?
C27A C25A C26A C21A 173.0(2) . . . . ?
C22A C21A C26A C25A 52.7(3) . . . . ?
C11A C21A C26A C25A 177.8(2) . . . . ?
C24A C25A C27A C29A -62.8(3) . . . . ?
C26A C25A C27A C29A 62.4(3) . . . . ?
C24A C25A C27A C28A 58.9(4) . . . . ?
C26A C25A C27A C28A -175.9(3) . . . . ?
C24A C25A C27A C30A 176.4(3) . . . . ?
C26A C25A C27A C30A -58.4(3) . . . . ?
O1B S1B N1B C11B 122.9(2) . . . . ?
O2B S1B N1B C11B -107.6(2) . . . . ?
C5B S1B N1B C11B 7.5(2) . . . . ?
C1B O3B C2B C7B 4.2(4) . . . . ?
C1B O3B C2B C3B -175.9(3) . . . . ?
O3B C2B C3B C4B -179.7(2) . . . . ?
C7B C2B C3B C4B 0.2(4) . . . . ?
C2B C3B C4B C5B -0.1(4) . . . . ?
C3B C4B C5B C6B -0.2(4) . . . . ?
C3B C4B C5B S1B -177.1(2) . . . . ?
O1B S1B C5B C6B -117.84(19) . . . . ?
O2B S1B C5B C6B 112.21(19) . . . . ?
N1B S1B C5B C6B -3.3(2) . . . . ?
O1B S1B C5B C4B 59.4(3) . . . . ?
O2B S1B C5B C4B -70.6(3) . . . . ?
N1B S1B C5B C4B 173.9(2) . . . . ?
C4B C5B C6B C7B 0.3(4) . . . . ?
S1B C5B C6B C7B 177.73(18) . . . . ?
C4B C5B C6B C11B -178.8(2) . . . . ?
S1B C5B C6B C11B -1.4(3) . . . . ?
C5B C6B C7B C2B -0.2(3) . . . . ?
C11B C6B C7B C2B 178.8(2) . . . . ?
O3B C2B C7B C6B 179.8(2) . . . . ?
C3B C2B C7B C6B -0.1(4) . . . . ?
S1B N1B C11B C6B -8.9(3) . . . . ?
S1B N1B C11B C12B -124.8(2) . . . . ?
S1B N1B C11B C21B 111.4(2) . . . . ?
C5B C6B C11B N1B 6.0(3) . . . . ?
C7B C6B C11B N1B -173.1(2) . . . . ?
C5B C6B C11B C12B 125.1(2) . . . . ?
C7B C6B C11B C12B -54.0(3) . . . . ?
C5B C6B C11B C21B -115.5(2) . . . . ?
C7B C6B C11B C21B 65.4(3) . . . . ?
C13B O5B C12B O4B 4.6(4) . . . . ?
C13B O5B C12B C11B -179.4(3) . . . . ?
N1B C11B C12B O4B -166.5(2) . . . . ?
C6B C11B C12B O4B 79.6(3) . . . . ?
C21B C11B C12B O4B -40.8(3) . . . . ?
N1B C11B C12B O5B 17.4(3) . . . . ?
C6B C11B C12B O5B -96.5(2) . . . . ?
C21B C11B C12B O5B 143.0(2) . . . . ?
N1B C11B C21B C22B 69.9(2) . . . . ?
C6B C11B C21B C22B -173.62(19) . . . . ?
C12B C11B C21B C22B -55.3(2) . . . . ?
N1B C11B C21B C26B -53.2(3) . . . . ?
C6B C11B C21B C26B 63.3(3) . . . . ?
C12B C11B C21B C26B -178.40(19) . . . . ?
C26B C21B C22B O6B 125.6(3) . . . . ?
C11B C21B C22B O6B 0.8(3) . . . . ?
C26B C21B C22B C23B -52.9(3) . . . . ?
C11B C21B C22B C23B -177.7(2) . . . . ?
O6B C22B C23B C24B -123.5(3) . . . . ?
C21B C22B C23B C24B 54.9(3) . . . . ?
C22B C23B C24B C25B -56.8(3) . . . . ?
C23B C24B C25B C26B 57.1(3) . . . . ?
C23B C24B C25B C27B -176.9(2) . . . . ?
C24B C25B C26B C21B -55.7(3) . . . . ?
C27B C25B C26B C21B 178.0(2) . . . . ?
C22B C21B C26B C25B 52.9(3) . . . . ?
C11B C21B C26B C25B 175.7(2) . . . . ?
C24B C25B C27B C30B -60.9(4) . . . . ?
C26B C25B C27B C30B 63.2(3) . . . . ?
C24B C25B C27B C29B 177.3(3) . . . . ?
C26B C25B C27B C29B -58.5(3) . . . . ?
C24B C25B C27B C28B 60.3(3) . . . . ?
C26B C25B C27B C28B -175.5(3) . . . . ?
O2C S1C N1C C11C -103.8(2) . . . . ?
O1C S1C N1C C11C 125.71(18) . . . . ?
C5C S1C N1C C11C 10.6(2) . . . . ?
C1C O3C C2C C7C 6.1(4) . . . . ?
C1C O3C C2C C3C -173.8(2) . . . . ?
O3C C2C C3C C4C 180.0(2) . . . . ?
C7C C2C C3C C4C 0.1(4) . . . . ?
C2C C3C C4C C5C 0.4(4) . . . . ?
C3C C4C C5C C6C -0.8(4) . . . . ?
C3C C4C C5C S1C -179.1(2) . . . . ?
O2C S1C C5C C6C 109.35(19) . . . . ?
O1C S1C C5C C6C -120.51(19) . . . . ?
N1C S1C C5C C6C -6.55(19) . . . . ?
O2C S1C C5C C4C -72.3(3) . . . . ?
O1C S1C C5C C4C 57.9(3) . . . . ?
N1C S1C C5C C4C 171.8(2) . . . . ?
C4C C5C C6C C7C 0.7(4) . . . . ?
S1C C5C C6C C7C 179.20(17) . . . . ?
C4C C5C C6C C11C -177.2(2) . . . . ?
S1C C5C C6C C11C 1.3(2) . . . . ?
C5C C6C C7C C2C -0.2(3) . . . . ?
C11C C6C C7C C2C 177.4(2) . . . . ?
O3C C2C C7C C6C 179.9(2) . . . . ?
C3C C2C C7C C6C -0.2(3) . . . . ?
S1C N1C C11C C12C -125.57(18) . . . . ?
S1C N1C C11C C6C -10.8(2) . . . . ?
S1C N1C C11C C21C 110.3(2) . . . . ?
C5C C6C C11C N1C 5.4(3) . . . . ?
C7C C6C C11C N1C -172.4(2) . . . . ?
C5C C6C C11C C12C 124.7(2) . . . . ?
C7C C6C C11C C12C -53.0(3) . . . . ?
C5C C6C C11C C21C -116.6(2) . . . . ?
C7C C6C C11C C21C 65.6(3) . . . . ?
C13C O5C C12C O4C 3.1(3) . . . . ?
C13C O5C C12C C11C 178.7(2) . . . . ?
N1C C11C C12C O4C -167.7(2) . . . . ?
C6C C11C C12C O4C 78.7(3) . . . . ?
C21C C11C C12C O4C -41.5(3) . . . . ?
N1C C11C C12C O5C 16.6(3) . . . . ?
C6C C11C C12C O5C -97.0(2) . . . . ?
C21C C11C C12C O5C 142.78(19) . . . . ?
N1C C11C C21C C22C 72.3(2) . . . . ?
C12C C11C C21C C22C -53.9(2) . . . . ?
C6C C11C C21C C22C -170.81(19) . . . . ?
N1C C11C C21C C26C -49.7(2) . . . . ?
C12C C11C C21C C26C -175.89(18) . . . . ?
C6C C11C C21C C26C 67.2(2) . . . . ?
C26C C21C C22C O6C 123.2(2) . . . . ?
C11C C21C C22C O6C -1.2(3) . . . . ?
C26C C21C C22C C23C -54.3(3) . . . . ?
C11C C21C C22C C23C -178.7(2) . . . . ?
O6C C22C C23C C24C -123.0(3) . . . . ?
C21C C22C C23C C24C 54.5(3) . . . . ?
C22C C23C C24C C25C -54.7(3) . . . . ?
C23C C24C C25C C26C 56.0(3) . . . . ?
C23C C24C C25C C27C -178.3(2) . . . . ?
C24C C25C C26C C21C -56.9(3) . . . . ?
C27C C25C C26C C21C 176.78(19) . . . . ?
C22C C21C C26C C25C 55.2(3) . . . . ?
C11C C21C C26C C25C 178.20(18) . . . . ?
C24C C25C C27C C30C 178.7(2) . . . . ?
C26C C25C C27C C30C -57.4(3) . . . . ?
C24C C25C C27C C29C -59.2(3) . . . . ?
C26C C25C C27C C29C 64.6(3) . . . . ?
C24C C25C C27C C28C 61.5(3) . . . . ?
C26C C25C C27C C28C -174.6(2) . . . . ?
O2D S1D N1D C11D 115.9(2) . . . . ?
O1D S1D N1D C11D -114.6(2) . . . . ?
C5D S1D N1D C11D -0.30(19) . . . . ?
C1D O3D C2D C3D 2.3(4) . . . . ?
C1D O3D C2D C7D -178.6(2) . . . . ?
O3D C2D C3D C4D 180.0(2) . . . . ?
C7D C2D C3D C4D 1.0(4) . . . . ?
C2D C3D C4D C5D -1.4(4) . . . . ?
C3D C4D C5D C6D 0.1(4) . . . . ?
C3D C4D C5D S1D -178.52(19) . . . . ?
O2D S1D C5D C6D -116.88(19) . . . . ?
O1D S1D C5D C6D 112.1(2) . . . . ?
N1D S1D C5D C6D -1.43(19) . . . . ?
O2D S1D C5D C4D 61.9(3) . . . . ?
O1D S1D C5D C4D -69.2(3) . . . . ?
N1D S1D C5D C4D 177.3(2) . . . . ?
C4D C5D C6D C7D 1.8(4) . . . . ?
S1D C5D C6D C7D -179.42(19) . . . . ?
C4D C5D C6D C11D -176.1(2) . . . . ?
S1D C5D C6D C11D 2.7(3) . . . . ?
C5D C6D C7D C2D -2.2(4) . . . . ?
C11D C6D C7D C2D 175.4(2) . . . . ?
O3D C2D C7D C6D -178.3(2) . . . . ?
C3D C2D C7D C6D 0.8(4) . . . . ?
S1D N1D C11D C6D 1.7(2) . . . . ?
S1D N1D C11D C12D -114.25(19) . . . . ?
S1D N1D C11D C21D 124.40(18) . . . . ?
C7D C6D C11D N1D 179.5(2) . . . . ?
C5D C6D C11D N1D -2.8(3) . . . . ?
C7D C6D C11D C12D -59.9(3) . . . . ?
C5D C6D C11D C12D 117.9(2) . . . . ?
C7D C6D C11D C21D 58.2(3) . . . . ?
C5D C6D C11D C21D -124.0(2) . . . . ?
C13D O5D C12D O4D 5.5(4) . . . . ?
C13D O5D C12D C11D -177.7(2) . . . . ?
N1D C11D C12D O4D -168.1(2) . . . . ?
C6D C11D C12D O4D 76.2(3) . . . . ?
C21D C11D C12D O4D -45.2(3) . . . . ?
N1D C11D C12D O5D 15.0(3) . . . . ?
C6D C11D C12D O5D -100.7(2) . . . . ?
C21D C11D C12D O5D 137.9(2) . . . . ?
N1D C11D C21D C22D 69.6(3) . . . . ?
C6D C11D C21D C22D -172.0(2) . . . . ?
C12D C11D C21D C22D -54.9(3) . . . . ?
N1D C11D C21D C26D -55.6(3) . . . . ?
C6D C11D C21D C26D 62.8(3) . . . . ?
C12D C11D C21D C26D 179.9(2) . . . . ?
C26D C21D C22D O6D 129.7(3) . . . . ?
C11D C21D C22D O6D 3.0(3) . . . . ?
C26D C21D C22D C23D -50.8(3) . . . . ?
C11D C21D C22D C23D -177.4(2) . . . . ?
O6D C22D C23D C24D -128.7(3) . . . . ?
C21D C22D C23D C24D 51.7(3) . . . . ?
C22D C23D C24D C25D -56.6(3) . . . . ?
C23D C24D C25D C26D 60.1(3) . . . . ?
C23D C24D C25D C27D -173.2(2) . . . . ?
C22D C21D C26D C25D 54.0(3) . . . . ?
C11D C21D C26D C25D 179.1(2) . . . . ?
C24D C25D C26D C21D -58.9(3) . . . . ?
C27D C25D C26D C21D 173.8(2) . . . . ?
C24D C25D C27D C30D 173.9(3) . . . . ?
C26D C25D C27D C30D -62.0(3) . . . . ?
C24D C25D C27D C29D -64.2(3) . . . . ?
C26D C25D C27D C29D 59.9(3) . . . . ?
C24D C25D C27D C28D 56.4(3) . . . . ?
C26D C25D C27D C28D -179.4(3) . . . . ?
